data_1008177
loop_
_publ_author_name
'Mosset, A'
'Abboudi, M'
'Galy, J'

_publ_section_title
;
Etude structurale, par diffraction des rayons X, du rubeanate de
cuivre(I): Cu Cl (C~2~ N~2~ S~2~ H~4~)
;
_journal_coden_ASTM ZEKRDZ
_journal_name_full
;
Zeitschrift fuer Kristallographie (149,1979-)
;
_journal_page_first 181
_journal_page_last 188
_journal_volume 164
_journal_year 1983
_chemical_formula_structural 'Cu Cl (C2 N2 S2 H4)'
_chemical_formula_sum 'C2 H4 Cl Cu N2 S2'
_chemical_name_systematic 'Copper(I) 1,2dithiooxalicacidamide chloride'
_space_group_IT_number 61
_symmetry_cell_setting orthorhombic
_symmetry_Int_Tables_number 61
_symmetry_space_group_name_Hall '-P 2ac 2ab'
_symmetry_space_group_name_H-M 'P b c a'
_cell_angle_alpha 90
_cell_angle_beta 90
_cell_angle_gamma 90
_cell_formula_units_Z 8
_cell_length_a 15.576(3)
_cell_length_b 6.923(3)
_cell_length_c 11.416(3)
_cell_volume 1231.0
_exptl_crystal_density_meas 2.35(3)
_refine_ls_R_factor_all 0.074
_cod_depositor_comments
;
 Correcting the summary chemical formula by changing it from 'Cl Cu H4 N2 S2'
 to 'C2 H4 Cl Cu N2 S2'.

 Antanas Vaitkus,
 2018-07-07

 Removing the _attached_hydrogen_atoms data item since explicit coordinates
 of all hydrogen atoms are provided.

 Antanas Vaitkus,
 2018-07-07
;
_cod_original_formula_sum 'H4 Cl Cu N2 S2'
_cod_database_code 1008177

loop_
_symmetry_equiv_pos_as_xyz
x,y,z
1/2+x,1/2-y,-z
-x,1/2+y,1/2-z
1/2-x,-y,1/2+z
-x,-y,-z
1/2-x,1/2+y,z
x,1/2-y,1/2+z
1/2+x,y,1/2-z

loop_
_atom_site_label
_atom_site_type_symbol
_atom_site_symmetry_multiplicity
_atom_site_Wyckoff_symbol
_atom_site_fract_x
_atom_site_fract_y
_atom_site_fract_z
_atom_site_occupancy
_atom_site_calc_flag
Cu1 Cu1+ 8 c 0.1682(2) 0.117(1) 0.2438(6) 1 d
Cl1 Cl1- 8 c 0.1613(8) 0.086(2) 0.0420(8) 1 d
S1 S0 8 c 0.2927(8) 0.252(1) 0.301(1) 1 d
S2 S0 8 c 0.5425(8) 0.165(2) 0.165(1) 1 d
N1 N0 8 c 0.356(2) 0.079(6) 0.115(3) 1 d
N2 N0 8 c 0.470(2) 0.163(6) 0.373(3) 1 d
C1 C0 8 c 0.372(3) 0.157(8) 0.220(4) 1 d
C2 C0 8 c 0.459(3) 0.159(8) 0.258(5) 1 d
H1 H0 8 c 0.405 0.023 0.067 1 d
H2 H0 8 c 0.296 0.073 0.082 1 d
H3 H0 8 c 0.42 0.163 0.428 1 d
H4 H0 8 c 0.53 0.16 0.407 1 d

loop_
_atom_type_symbol
_atom_type_oxidation_number
Cu1+ 1.000
Cl1- -1.000
S0 0.000
N0 0.000
C0 0.000
H0 0.000
